data_7105653
loop_
_publ_author_name
'Zhang, Hui-jun'
'Wei, Junnian'
'Zhao, Fei'
'Liang, Yun'
'Wang, Zitao'
'Xi, Zhenfeng'

_publ_section_title
;
 Selective synthesis of dibenzo[a,c]cyclooctatetraenes via
 palladium-catalyzed [4+4] cyclic homocoupling of borylvinyl iodobenzene
 derivatives.
;
_journal_issue 39
_journal_name_full 'Chemical communications (Cambridge, England)'
_journal_page_first 7439
_journal_page_last 7441
_journal_paper_doi 10.1039/c0cc02380a
_journal_volume 46
_journal_year 2010
_chemical_formula_moiety 'C19 H22 B I O2 S'
_chemical_formula_sum 'C19 H22 B I O2 S'
_chemical_formula_weight 452.14
_chemical_name_systematic
;
?
;
_space_group_IT_number 61
_symmetry_cell_setting orthorhombic
_symmetry_space_group_name_Hall '-P 2ac 2ab'
_symmetry_space_group_name_H-M 'P b c a'
_atom_sites_solution_hydrogens geom
_atom_sites_solution_primary direct
_atom_sites_solution_secondary difmap
_audit_creation_method SHELXL-97
_cell_angle_alpha 90.00
_cell_angle_beta 90.00
_cell_angle_gamma 90.00
_cell_formula_units_Z 8
_cell_length_a 7.7475(4)
_cell_length_b 14.4249(8)
_cell_length_c 34.686(2)
_cell_measurement_reflns_used 879
_cell_measurement_temperature 173(2)
_cell_measurement_theta_max 27.48
_cell_measurement_theta_min 2.17
_cell_volume 3876.4(4)
_computing_cell_refinement 'CrystalClear (Rigaku Inc., 2008)'
_computing_data_collection 'CrystalClear (Rigaku Inc., 2008)'
_computing_data_reduction 'CrystalClear (Rigaku Inc., 2008)'
_computing_molecular_graphics 'XP in Siemens SHELXTL (Sheldrick, 1994)'
_computing_publication_material 'SHELX97 (Sheldrick, 1997)'
_computing_structure_refinement 'SHELXL-97 (Sheldrick, 1997)'
_computing_structure_solution 'SHELXS-97 (Sheldrick, 1990)'
_diffrn_ambient_temperature 173(2)
_diffrn_measured_fraction_theta_full 0.987
_diffrn_measured_fraction_theta_max 0.987
_diffrn_measurement_device_type 'Saturn724+ CCD'
_diffrn_measurement_method '\w scans at fixed \c = 45\%'
_diffrn_radiation_monochromator graphite
_diffrn_radiation_source 'sealed tube'
_diffrn_radiation_type MoK\a
_diffrn_radiation_wavelength 0.71073
_diffrn_reflns_av_R_equivalents 0.0374
_diffrn_reflns_av_sigmaI/netI 0.0351
_diffrn_reflns_limit_h_max 8
_diffrn_reflns_limit_h_min -8
_diffrn_reflns_limit_k_max 12
_diffrn_reflns_limit_k_min -17
_diffrn_reflns_limit_l_max 31
_diffrn_reflns_limit_l_min -41
_diffrn_reflns_number 10497
_diffrn_reflns_theta_full 24.99
_diffrn_reflns_theta_max 24.99
_diffrn_reflns_theta_min 2.82
_exptl_absorpt_coefficient_mu 1.768
_exptl_absorpt_correction_T_max 0.8293
_exptl_absorpt_correction_T_min 0.7414
_exptl_absorpt_correction_type numerical
_exptl_absorpt_process_details 'CrystalClear (Rigaku Inc., 2008)'
_exptl_crystal_colour colorless
_exptl_crystal_density_diffrn 1.549
_exptl_crystal_density_method 'not measured'
_exptl_crystal_description plate
_exptl_crystal_F_000 1808
_exptl_crystal_size_max 0.18
_exptl_crystal_size_mid 0.16
_exptl_crystal_size_min 0.11
_refine_diff_density_max 0.468
_refine_diff_density_min -0.650
_refine_diff_density_rms 0.081
_refine_ls_extinction_method none
_refine_ls_goodness_of_fit_ref 1.151
_refine_ls_hydrogen_treatment constr
_refine_ls_matrix_type full
_refine_ls_number_parameters 241
_refine_ls_number_reflns 3370
_refine_ls_number_restraints 216
_refine_ls_restrained_S_all 1.137
_refine_ls_R_factor_all 0.0536
_refine_ls_R_factor_gt 0.0470
_refine_ls_shift/su_max 0.000
_refine_ls_shift/su_mean 0.000
_refine_ls_structure_factor_coef Fsqd
_refine_ls_weighting_details 'calc w=1/[\s^2^(Fo^2^)+(0.0308P)^2^+8.0315P] where P=(Fo^2^+2Fc^2^)/3'
_refine_ls_weighting_scheme calc
_refine_ls_wR_factor_gt 0.0988
_refine_ls_wR_factor_ref 0.1024
_reflns_number_gt 3039
_reflns_number_total 3370
_reflns_threshold_expression >2sigma(I)
_cod_data_source_file C0CC02380A.TXT
_cod_data_source_block sa375
_cod_depositor_comments 'Adding full bibliography for 7105652--7105653.cif.'
_cod_original_sg_symbol_H-M Pbca
_cod_database_code 7105653

loop_
_symmetry_equiv_pos_as_xyz
'x, y, z'
'-x+1/2, -y, z+1/2'
'-x, y+1/2, -z+1/2'
'x+1/2, -y+1/2, -z'
'-x, -y, -z'
'x-1/2, y, -z-1/2'
'x, -y-1/2, z-1/2'
'-x-1/2, y-1/2, z'

loop_
_atom_site_label
_atom_site_type_symbol
_atom_site_fract_x
_atom_site_fract_y
_atom_site_fract_z
_atom_site_U_iso_or_equiv
_atom_site_adp_type
_atom_site_occupancy
_atom_site_symmetry_multiplicity
_atom_site_calc_flag
_atom_site_refinement_flags
_atom_site_disorder_assembly
_atom_site_disorder_group
I1 I 0.18043(5) 0.753983(19) 0.292682(9) 0.04357(14) Uani 1 1 d . . .
S1 S -0.2686(2) 0.69381(11) 0.40902(4) 0.0367(5) Uani 0.867(5) 1 d PDU A 1
C13 C -0.0966(14) 0.7948(6) 0.4550(2) 0.0397(19) Uani 0.867(5) 1 d PDU A 1
H13 H -0.0253 0.8422 0.4654 0.048 Uiso 0.867(5) 1 calc PR A 1
S1' S -0.078(3) 0.8177(10) 0.4611(3) 0.037(3) Uani 0.133(5) 1 d PDU A 2
C13' C -0.239(6) 0.708(2) 0.4196(7) 0.036(3) Uani 0.133(5) 1 d PDU A 2
H13' H -0.2910 0.6810 0.3974 0.043 Uiso 0.133(5) 1 calc PR A 2
O1 O 0.0571(4) 1.00293(19) 0.41249(9) 0.0305(7) Uani 1 1 d U A .
O2 O 0.2493(4) 0.89402(19) 0.39181(9) 0.0331(7) Uani 1 1 d U A .
C1 C -0.0410(5) 0.9165(3) 0.32023(12) 0.0268(9) Uani 1 1 d U . .
C2 C -0.0937(5) 1.0082(3) 0.32053(12) 0.0299(9) Uani 1 1 d U . .
H2A H -0.1741 1.0283 0.3394 0.036 Uiso 1 1 calc R . .
C3 C -0.0312(6) 1.0714(3) 0.29366(12) 0.0324(10) Uani 1 1 d U . .
H3A H -0.0691 1.1341 0.2942 0.039 Uiso 1 1 calc R . .
C4 C 0.0862(6) 1.0427(3) 0.26618(13) 0.0329(10) Uani 1 1 d U . .
H4A H 0.1270 1.0855 0.2475 0.040 Uiso 1 1 calc R . .
C5 C 0.1448(6) 0.9523(3) 0.26568(13) 0.0328(10) Uani 1 1 d U . .
H5A H 0.2273 0.9328 0.2471 0.039 Uiso 1 1 calc R . .
C6 C 0.0807(6) 0.8901(3) 0.29291(12) 0.0292(9) Uani 1 1 d U . .
C7 C -0.1195(5) 0.8487(3) 0.34821(12) 0.0286(9) Uani 1 1 d U . .
C8 C -0.2562(8) 0.7853(4) 0.33073(14) 0.0491(13) Uani 1 1 d U . .
H8A H -0.3607 0.7872 0.3466 0.074 Uiso 1 1 calc R . .
H8B H -0.2122 0.7217 0.3297 0.074 Uiso 1 1 calc R . .
H8C H -0.2837 0.8064 0.3046 0.074 Uiso 1 1 calc R . .
C9 C -0.0702(5) 0.8488(3) 0.38522(11) 0.0255(9) Uani 1 1 d U A .
C10 C -0.1343(5) 0.7881(3) 0.41564(12) 0.0266(9) Uani 1 1 d DU . .
C11 C -0.2670(7) 0.6671(3) 0.45644(13) 0.0394(11) Uani 1 1 d DU . .
H11 H -0.3271 0.6154 0.4669 0.047 Uiso 1 1 calc R A 1
C12 C -0.1729(7) 0.7255(3) 0.47794(14) 0.0445(12) Uani 1 1 d DU A .
H12 H -0.1595 0.7208 0.5051 0.053 Uiso 1 1 calc R B 1
C14 C 0.2288(6) 1.0385(3) 0.42289(14) 0.0340(10) Uani 1 1 d U . .
C15 C 0.2473(8) 1.0231(4) 0.46621(15) 0.0548(14) Uani 1 1 d U . .
H15A H 0.1507 1.0528 0.4796 0.082 Uiso 1 1 calc R . .
H15B H 0.3562 1.0501 0.4751 0.082 Uiso 1 1 calc R . .
H15C H 0.2467 0.9564 0.4717 0.082 Uiso 1 1 calc R . .
C16 C 0.2353(7) 1.1408(3) 0.41366(17) 0.0501(13) Uani 1 1 d U . .
H16A H 0.1580 1.1745 0.4311 0.075 Uiso 1 1 calc R . .
H16B H 0.1984 1.1507 0.3869 0.075 Uiso 1 1 calc R . .
H16C H 0.3535 1.1636 0.4169 0.075 Uiso 1 1 calc R . .
C17 C 0.3535(6) 0.9778(3) 0.39831(14) 0.0340(10) Uani 1 1 d U . .
C18 C 0.5189(6) 0.9489(4) 0.41864(17) 0.0510(14) Uani 1 1 d U . .
H18A H 0.5869 0.9090 0.4015 0.076 Uiso 1 1 calc R . .
H18B H 0.4902 0.9148 0.4422 0.076 Uiso 1 1 calc R . .
H18C H 0.5862 1.0042 0.4252 0.076 Uiso 1 1 calc R . .
C19 C 0.3917(7) 1.0182(4) 0.35883(15) 0.0478(13) Uani 1 1 d U . .
H19A H 0.2836 1.0382 0.3467 0.072 Uiso 1 1 calc R . .
H19B H 0.4469 0.9709 0.3427 0.072 Uiso 1 1 calc R . .
H19C H 0.4692 1.0715 0.3616 0.072 Uiso 1 1 calc R . .
B1 B 0.0819(6) 0.9169(3) 0.39681(13) 0.0250(10) Uani 1 1 d U . .

loop_
_atom_site_aniso_label
_atom_site_aniso_U_11
_atom_site_aniso_U_22
_atom_site_aniso_U_33
_atom_site_aniso_U_23
_atom_site_aniso_U_13
_atom_site_aniso_U_12
I1 0.0641(3) 0.02541(19) 0.0412(2) 0.00013(12) 0.00508(16) 0.01064(14)
S1 0.0415(10) 0.0329(8) 0.0356(9) 0.0050(6) 0.0009(7) -0.0101(6)
C13 0.045(4) 0.030(4) 0.044(3) 0.000(3) 0.001(3) -0.014(3)
S1' 0.048(4) 0.030(5) 0.035(4) 0.005(4) -0.003(4) -0.015(4)
C13' 0.039(5) 0.033(5) 0.034(5) 0.001(5) 0.000(5) -0.003(5)
O1 0.0243(15) 0.0260(15) 0.0413(17) -0.0078(13) 0.0021(14) -0.0030(12)
O2 0.0252(16) 0.0256(15) 0.0487(18) -0.0074(13) 0.0004(15) -0.0001(12)
C1 0.029(2) 0.0249(19) 0.026(2) -0.0025(16) -0.0038(18) -0.0041(17)
C2 0.028(2) 0.030(2) 0.031(2) -0.0028(17) 0.0002(19) -0.0010(18)
C3 0.038(2) 0.024(2) 0.036(2) -0.0002(17) -0.001(2) 0.0029(18)
C4 0.040(3) 0.026(2) 0.033(2) 0.0064(18) 0.001(2) -0.0034(18)
C5 0.040(2) 0.031(2) 0.027(2) -0.0013(18) 0.005(2) 0.0021(19)
C6 0.035(2) 0.022(2) 0.031(2) -0.0050(16) -0.0050(19) 0.0027(17)
C7 0.028(2) 0.027(2) 0.031(2) -0.0028(17) 0.0007(19) -0.0050(17)
C8 0.060(3) 0.051(3) 0.036(3) 0.004(2) -0.011(3) -0.028(3)
C9 0.024(2) 0.026(2) 0.027(2) -0.0038(16) 0.0043(18) 0.0027(16)
C10 0.027(2) 0.0237(19) 0.029(2) 0.0006(16) 0.0031(18) 0.0017(16)
C11 0.045(3) 0.035(2) 0.037(2) 0.0075(19) 0.005(2) -0.007(2)
C12 0.058(3) 0.044(3) 0.032(2) 0.002(2) 0.003(2) -0.006(2)
C14 0.027(2) 0.027(2) 0.048(3) -0.0057(19) -0.001(2) -0.0036(18)
C15 0.055(3) 0.070(4) 0.040(3) -0.010(3) -0.004(3) -0.010(3)
C16 0.046(3) 0.026(2) 0.078(4) -0.012(2) -0.001(3) -0.006(2)
C17 0.027(2) 0.027(2) 0.048(3) -0.0015(19) 0.000(2) -0.0050(17)
C18 0.030(3) 0.043(3) 0.080(4) -0.002(3) -0.013(3) 0.002(2)
C19 0.042(3) 0.051(3) 0.050(3) -0.002(2) 0.006(3) -0.009(2)
B1 0.027(2) 0.025(2) 0.023(2) 0.0000(18) 0.004(2) 0.0013(18)

loop_
_atom_type_symbol
_atom_type_description
_atom_type_scat_dispersion_real
_atom_type_scat_dispersion_imag
_atom_type_scat_source
C C 0.0033 0.0016 'International Tables Vol C Tables 4.2.6.8 and 6.1.1.4'
H H 0.0000 0.0000 'International Tables Vol C Tables 4.2.6.8 and 6.1.1.4'
B B 0.0013 0.0007 'International Tables Vol C Tables 4.2.6.8 and 6.1.1.4'
O O 0.0106 0.0060 'International Tables Vol C Tables 4.2.6.8 and 6.1.1.4'
S S 0.1246 0.1234 'International Tables Vol C Tables 4.2.6.8 and 6.1.1.4'
I I -0.4742 1.8119 'International Tables Vol C Tables 4.2.6.8 and 6.1.1.4'

loop_
_geom_angle_atom_site_label_1
_geom_angle_atom_site_label_2
_geom_angle_atom_site_label_3
_geom_angle
_geom_angle_site_symmetry_1
_geom_angle_site_symmetry_3
_geom_angle_publ_flag
C11 S1 C10 92.6(2) . . ?
C10 C13 C12 114.6(6) . . ?
C10 C13 H13 122.7 . . ?
C12 C13 H13 122.7 . . ?
C12 S1' C10 90.7(6) . . ?
C10 C13' C11 120.6(19) . . ?
C10 C13' H13' 119.7 . . ?
C11 C13' H13' 119.7 . . ?
B1 O1 C14 106.7(3) . . ?
B1 O2 C17 107.8(3) . . ?
C2 C1 C6 117.8(4) . . ?
C2 C1 C7 119.8(4) . . ?
C6 C1 C7 122.4(4) . . ?
C1 C2 C3 121.3(4) . . ?
C1 C2 H2A 119.4 . . ?
C3 C2 H2A 119.4 . . ?
C4 C3 C2 119.7(4) . . ?
C4 C3 H3A 120.2 . . ?
C2 C3 H3A 120.2 . . ?
C3 C4 C5 120.6(4) . . ?
C3 C4 H4A 119.7 . . ?
C5 C4 H4A 119.7 . . ?
C4 C5 C6 118.8(4) . . ?
C4 C5 H5A 120.6 . . ?
C6 C5 H5A 120.6 . . ?
C1 C6 C5 121.8(4) . . ?
C1 C6 I1 120.4(3) . . ?
C5 C6 I1 117.7(3) . . ?
C9 C7 C1 120.1(4) . . ?
C9 C7 C8 125.5(4) . . ?
C1 C7 C8 114.4(4) . . ?
C7 C8 H8A 109.5 . . ?
C7 C8 H8B 109.5 . . ?
H8A C8 H8B 109.5 . . ?
C7 C8 H8C 109.5 . . ?
H8A C8 H8C 109.5 . . ?
H8B C8 H8C 109.5 . . ?
C7 C9 C10 126.5(4) . . ?
C7 C9 B1 117.1(4) . . ?
C10 C9 B1 116.2(3) . . ?
C13 C10 C13' 94.7(11) . . ?
C13 C10 C9 126.4(5) . . ?
C13' C10 C9 138.9(10) . . ?
C13 C10 S1' 11.2(6) . . ?
C13' C10 S1' 105.3(10) . . ?
C9 C10 S1' 115.8(5) . . ?
C13 C10 S1 108.0(4) . . ?
C13' C10 S1 13.3(10) . . ?
C9 C10 S1 125.6(3) . . ?
S1' C10 S1 118.6(5) . . ?
C12 C11 C13' 99.1(11) . . ?
C12 C11 S1 113.7(4) . . ?
C13' C11 S1 14.6(10) . . ?
C12 C11 H11 123.2 . . ?
C13' C11 H11 137.8 . . ?
S1 C11 H11 123.2 . . ?
C11 C12 C13 111.1(5) . . ?
C11 C12 S1' 124.0(6) . . ?
C13 C12 S1' 13.5(6) . . ?
C11 C12 H12 124.5 . . ?
C13 C12 H12 124.5 . . ?
S1' C12 H12 111.4 . . ?
O1 C14 C16 108.6(4) . . ?
O1 C14 C15 106.0(4) . . ?
C16 C14 C15 110.4(4) . . ?
O1 C14 C17 103.3(3) . . ?
C16 C14 C17 114.4(4) . . ?
C15 C14 C17 113.5(4) . . ?
C14 C15 H15A 109.5 . . ?
C14 C15 H15B 109.5 . . ?
H15A C15 H15B 109.5 . . ?
C14 C15 H15C 109.5 . . ?
H15A C15 H15C 109.5 . . ?
H15B C15 H15C 109.5 . . ?
C14 C16 H16A 109.5 . . ?
C14 C16 H16B 109.5 . . ?
H16A C16 H16B 109.5 . . ?
C14 C16 H16C 109.5 . . ?
H16A C16 H16C 109.5 . . ?
H16B C16 H16C 109.5 . . ?
O2 C17 C19 106.5(4) . . ?
O2 C17 C18 107.9(4) . . ?
C19 C17 C18 111.1(4) . . ?
O2 C17 C14 101.9(3) . . ?
C19 C17 C14 113.5(4) . . ?
C18 C17 C14 115.0(4) . . ?
C17 C18 H18A 109.5 . . ?
C17 C18 H18B 109.5 . . ?
H18A C18 H18B 109.5 . . ?
C17 C18 H18C 109.5 . . ?
H18A C18 H18C 109.5 . . ?
H18B C18 H18C 109.5 . . ?
C17 C19 H19A 109.5 . . ?
C17 C19 H19B 109.5 . . ?
H19A C19 H19B 109.5 . . ?
C17 C19 H19C 109.5 . . ?
H19A C19 H19C 109.5 . . ?
H19B C19 H19C 109.5 . . ?
O2 B1 O1 114.1(4) . . ?
O2 B1 C9 122.0(4) . . ?
O1 B1 C9 123.9(4) . . ?

loop_
_geom_bond_atom_site_label_1
_geom_bond_atom_site_label_2
_geom_bond_distance
_geom_bond_site_symmetry_2
_geom_bond_publ_flag
I1 C6 2.110(4) . ?
S1 C11 1.689(5) . ?
S1 C10 1.728(4) . ?
C13 C10 1.399(8) . ?
C13 C12 1.408(8) . ?
C13 H13 0.9500 . ?
S1' C12 1.628(12) . ?
S1' C10 1.691(12) . ?
C13' C10 1.421(16) . ?
C13' C11 1.424(16) . ?
C13' H13' 0.9500 . ?
O1 B1 1.368(5) . ?
O1 C14 1.471(5) . ?
O2 B1 1.349(6) . ?
O2 C17 1.471(5) . ?
C1 C2 1.385(6) . ?
C1 C6 1.390(6) . ?
C1 C7 1.506(6) . ?
C2 C3 1.391(6) . ?
C2 H2A 0.9500 . ?
C3 C4 1.381(6) . ?
C3 H3A 0.9500 . ?
C4 C5 1.382(6) . ?
C4 H4A 0.9500 . ?
C5 C6 1.394(6) . ?
C5 H5A 0.9500 . ?
C7 C9 1.339(6) . ?
C7 C8 1.525(6) . ?
C8 H8A 0.9800 . ?
C8 H8B 0.9800 . ?
C8 H8C 0.9800 . ?
C9 C10 1.459(6) . ?
C9 B1 1.587(6) . ?
C11 C12 1.341(7) . ?
C11 H11 0.9500 . ?
C12 H12 0.9500 . ?
C14 C16 1.511(6) . ?
C14 C15 1.525(7) . ?
C14 C17 1.558(6) . ?
C15 H15A 0.9800 . ?
C15 H15B 0.9800 . ?
C15 H15C 0.9800 . ?
C16 H16A 0.9800 . ?
C16 H16B 0.9800 . ?
C16 H16C 0.9800 . ?
C17 C19 1.517(7) . ?
C17 C18 1.521(6) . ?
C18 H18A 0.9800 . ?
C18 H18B 0.9800 . ?
C18 H18C 0.9800 . ?
C19 H19A 0.9800 . ?
C19 H19B 0.9800 . ?
C19 H19C 0.9800 . ?

loop_
_geom_torsion_atom_site_label_1
_geom_torsion_atom_site_label_2
_geom_torsion_atom_site_label_3
_geom_torsion_atom_site_label_4
_geom_torsion
_geom_torsion_site_symmetry_1
_geom_torsion_site_symmetry_2
_geom_torsion_site_symmetry_3
_geom_torsion_site_symmetry_4
_geom_torsion_publ_flag
C6 C1 C2 C3 2.0(6) . . . . ?
C7 C1 C2 C3 -176.3(4) . . . . ?
C1 C2 C3 C4 -0.3(7) . . . . ?
C2 C3 C4 C5 -1.4(7) . . . . ?
C3 C4 C5 C6 1.3(7) . . . . ?
C2 C1 C6 C5 -2.1(6) . . . . ?
C7 C1 C6 C5 176.1(4) . . . . ?
C2 C1 C6 I1 176.0(3) . . . . ?
C7 C1 C6 I1 -5.8(5) . . . . ?
C4 C5 C6 C1 0.5(7) . . . . ?
C4 C5 C6 I1 -177.6(3) . . . . ?
C2 C1 C7 C9 -76.6(5) . . . . ?
C6 C1 C7 C9 105.2(5) . . . . ?
C2 C1 C7 C8 102.1(5) . . . . ?
C6 C1 C7 C8 -76.1(5) . . . . ?
C1 C7 C9 C10 179.7(4) . . . . ?
C8 C7 C9 C10 1.2(7) . . . . ?
C1 C7 C9 B1 -4.7(6) . . . . ?
C8 C7 C9 B1 176.8(4) . . . . ?
C12 C13 C10 C13' 0(3) . . . . ?
C12 C13 C10 C9 -178.5(5) . . . . ?
C12 C13 C10 S1' 162(6) . . . . ?
C12 C13 C10 S1 0.6(10) . . . . ?
C11 C13' C10 C13 0(4) . . . . ?
C11 C13' C10 C9 178.2(15) . . . . ?
C11 C13' C10 S1' -4(5) . . . . ?
C11 C13' C10 S1 -177(14) . . . . ?
C7 C9 C10 C13 -172.7(7) . . . . ?
B1 C9 C10 C13 11.7(8) . . . . ?
C7 C9 C10 C13' 10(4) . . . . ?
B1 C9 C10 C13' -166(4) . . . . ?
C7 C9 C10 S1' -168.5(9) . . . . ?
B1 C9 C10 S1' 15.9(9) . . . . ?
C7 C9 C10 S1 8.3(6) . . . . ?
B1 C9 C10 S1 -167.3(3) . . . . ?
C12 S1' C10 C13 -14(5) . . . . ?
C12 S1' C10 C13' 5(3) . . . . ?
C12 S1' C10 C9 -176.7(5) . . . . ?
C12 S1' C10 S1 6.2(12) . . . . ?
C11 S1 C10 C13 -0.8(6) . . . . ?
C11 S1 C10 C13' 2(10) . . . . ?
C11 S1 C10 C9 178.3(4) . . . . ?
C11 S1 C10 S1' -4.9(9) . . . . ?
C10 C13' C11 C12 0(5) . . . . ?
C10 C13' C11 S1 177(13) . . . . ?
C10 S1 C11 C12 0.9(4) . . . . ?
C10 S1 C11 C13' -2(10) . . . . ?
C13' C11 C12 C13 0(2) . . . . ?
S1 C11 C12 C13 -0.7(7) . . . . ?
C13' C11 C12 S1' 4(3) . . . . ?
S1 C11 C12 S1' 3.6(11) . . . . ?
C10 C13 C12 C11 0.0(10) . . . . ?
C10 C13 C12 S1' -164(6) . . . . ?
C10 S1' C12 C11 -5.9(13) . . . . ?
C10 S1' C12 C13 12(4) . . . . ?
B1 O1 C14 C16 141.0(4) . . . . ?
B1 O1 C14 C15 -100.4(4) . . . . ?
B1 O1 C14 C17 19.2(4) . . . . ?
B1 O2 C17 C19 -97.7(4) . . . . ?
B1 O2 C17 C18 143.0(4) . . . . ?
B1 O2 C17 C14 21.5(4) . . . . ?
O1 C14 C17 O2 -24.3(4) . . . . ?
C16 C14 C17 O2 -142.1(4) . . . . ?
C15 C14 C17 O2 90.0(4) . . . . ?
O1 C14 C17 C19 89.8(4) . . . . ?
C16 C14 C17 C19 -28.0(6) . . . . ?
C15 C14 C17 C19 -155.9(4) . . . . ?
O1 C14 C17 C18 -140.7(4) . . . . ?
C16 C14 C17 C18 101.5(5) . . . . ?
C15 C14 C17 C18 -26.4(5) . . . . ?
C17 O2 B1 O1 -10.6(5) . . . . ?
C17 O2 B1 C9 169.3(4) . . . . ?
C14 O1 B1 O2 -6.3(5) . . . . ?
C14 O1 B1 C9 173.8(4) . . . . ?
C7 C9 B1 O2 -83.1(5) . . . . ?
C10 C9 B1 O2 93.0(5) . . . . ?
C7 C9 B1 O1 96.8(5) . . . . ?
C10 C9 B1 O1 -87.1(5) . . . . ?
